data_4087773
loop_
_publ_author_name
'Sch\"adle, Dorothea'
'Sch\"adle, Christoph'
'Schneider, David'
'Maichle-M\"ossmer, C\"acilia'
'Anwander, Reiner'

_publ_section_title
;
 Versatile Ln2(\m-NR)2-Imide Platforms for Ligand Exchange and Isoprene
 Polymerization
;
_journal_issue 20
_journal_name_full Organometallics
_journal_page_first 4994
_journal_paper_doi 10.1021/acs.organomet.5b00589
_journal_volume 34
_journal_year 2015
_chemical_formula_sum 'C35 H67 Al3 N2 Nd2'
_chemical_formula_weight 885.32
_space_group_crystal_system triclinic
_space_group_IT_number 2
_space_group_name_Hall '-P 1'
_space_group_name_H-M_alt 'P -1'
_atom_sites_solution_hydrogens geom
_audit_creation_method SHELXL-2013
_cell_angle_alpha 82.426(2)
_cell_angle_beta 83.762(2)
_cell_angle_gamma 87.688(2)
_cell_formula_units_Z 2
_cell_length_a 10.0212(3)
_cell_length_b 11.0357(4)
_cell_length_c 18.7228(6)
_cell_measurement_reflns_used 9983
_cell_measurement_temperature 100(2)
_cell_measurement_theta_max 26.9
_cell_measurement_theta_min 2.2
_cell_volume 2039.64(12)
_computing_cell_refinement SAINT
_computing_data_collection COSMO
_computing_data_reduction SAINT
_computing_structure_refinement 'SHELXL-2013 (Sheldrick, 2013)'
_computing_structure_solution SHELXS
_diffrn_ambient_temperature 100(2)
_diffrn_measured_fraction_theta_full 1.000
_diffrn_measured_fraction_theta_max 0.996
_diffrn_measurement_device_type 'APEX II DUO'
_diffrn_measurement_method 'omega/phi scans'
_diffrn_radiation_type MoK\a
_diffrn_radiation_wavelength 0.71073
_diffrn_reflns_av_R_equivalents 0.0581
_diffrn_reflns_av_unetI/netI 0.0436
_diffrn_reflns_Laue_measured_fraction_full 1.000
_diffrn_reflns_Laue_measured_fraction_max 0.996
_diffrn_reflns_limit_h_max 12
_diffrn_reflns_limit_h_min -12
_diffrn_reflns_limit_k_max 14
_diffrn_reflns_limit_k_min -14
_diffrn_reflns_limit_l_max 24
_diffrn_reflns_limit_l_min -23
_diffrn_reflns_number 56519
_diffrn_reflns_point_group_measured_fraction_full 1.000
_diffrn_reflns_point_group_measured_fraction_max 0.996
_diffrn_reflns_theta_full 25.242
_diffrn_reflns_theta_max 27.155
_diffrn_reflns_theta_min 1.103
_diffrn_source I-mus
_exptl_absorpt_coefficient_mu 2.605
_exptl_absorpt_correction_T_max 0.9170
_exptl_absorpt_correction_T_min 0.6160
_exptl_absorpt_correction_type numerical
_exptl_absorpt_process_details sadabs
_exptl_crystal_colour colourless
_exptl_crystal_density_diffrn 1.442
_exptl_crystal_description needle
_exptl_crystal_F_000 900
_exptl_crystal_size_max 0.206
_exptl_crystal_size_mid 0.066
_exptl_crystal_size_min 0.034
_refine_diff_density_max 1.110
_refine_diff_density_min -1.032
_refine_diff_density_rms 0.123
_refine_ls_extinction_method none
_refine_ls_goodness_of_fit_ref 1.034
_refine_ls_hydrogen_treatment constr
_refine_ls_matrix_type full
_refine_ls_number_parameters 398
_refine_ls_number_reflns 9004
_refine_ls_number_restraints 0
_refine_ls_restrained_S_all 1.034
_refine_ls_R_factor_all 0.0465
_refine_ls_R_factor_gt 0.0313
_refine_ls_shift/su_max 0.003
_refine_ls_shift/su_mean 0.000
_refine_ls_structure_factor_coef Fsqd
_refine_ls_weighting_details 'w=1/[\s^2^(Fo^2^)+(0.0228P)^2^+4.1929P] where P=(Fo^2^+2Fc^2^)/3'
_refine_ls_weighting_scheme calc
_refine_ls_wR_factor_gt 0.0630
_refine_ls_wR_factor_ref 0.0675
_reflns_Friedel_coverage 0.000
_reflns_number_gt 7232
_reflns_number_total 9004
_reflns_threshold_expression 'I > 2\s(I)'
_cod_data_source_file om5b00589_si_002.cif
_cod_data_source_block Compound_3-Nd
_cod_database_code 4087773
_shelx_space_group_comment
;
The symmetry employed for this shelxl refinement is uniquely defined
by the following loop, which should always be used as a source of
symmetry information in preference to the above space-group names.
They are only intended as comments.
;
_shelx_estimated_absorpt_t_min 0.616
_shelx_estimated_absorpt_t_max 0.917
_shelxl_version_number 2013-3

loop_
_space_group_symop_operation_xyz
'x, y, z'
'-x, -y, -z'

loop_
_atom_site_label
_atom_site_type_symbol
_atom_site_fract_x
_atom_site_fract_y
_atom_site_fract_z
_atom_site_U_iso_or_equiv
_atom_site_adp_type
_atom_site_occupancy
_atom_site_site_symmetry_order
_atom_site_calc_flag
_atom_site_refinement_flags_posn
_atom_site_refinement_flags_adp
C1 C 1.0078(4) 1.0281(4) 0.7612(2) 0.0189(8) Uani 1 1 d . .
H1A H 0.9306 1.0842 0.7544 0.028 Uiso 1 1 calc R U
H1B H 1.0854 1.0743 0.7688 0.028 Uiso 1 1 calc R U
H1C H 0.9861 0.9673 0.8036 0.028 Uiso 1 1 calc R U
C2 C 1.2060(4) 0.8258(4) 0.7048(2) 0.0199(8) Uani 1 1 d . .
H2A H 1.1746 0.7750 0.7499 0.030 Uiso 1 1 calc R U
H2B H 1.2816 0.8741 0.7129 0.030 Uiso 1 1 calc R U
H2C H 1.2351 0.7732 0.6674 0.030 Uiso 1 1 calc R U
C3 C 1.1228(4) 1.0529(4) 0.5853(2) 0.0230(9) Uani 1 1 d . .
H3A H 1.0741 1.0417 0.5441 0.035 Uiso 1 1 calc R U
H3B H 1.2185 1.0346 0.5736 0.035 Uiso 1 1 calc R U
H3C H 1.1105 1.1376 0.5956 0.035 Uiso 1 1 calc R U
C4 C 0.5445(4) 0.7883(4) 0.7948(2) 0.0210(9) Uani 1 1 d . .
H4A H 0.4605 0.7465 0.7937 0.031 Uiso 1 1 calc R U
H4B H 0.6150 0.7279 0.8080 0.031 Uiso 1 1 calc R U
H4C H 0.5713 0.8327 0.7468 0.031 Uiso 1 1 calc R U
C5 C 0.6943(4) 0.9862(4) 0.8856(2) 0.0213(9) Uani 1 1 d . .
H5A H 0.7294 1.0354 0.8405 0.032 Uiso 1 1 calc R U
H5B H 0.7594 0.9207 0.8988 0.032 Uiso 1 1 calc R U
H5C H 0.6788 1.0383 0.9244 0.032 Uiso 1 1 calc R U
C6 C 0.3936(4) 1.0418(4) 0.8319(3) 0.0342(11) Uani 1 1 d . .
H6A H 0.3049 1.0081 0.8308 0.051 Uiso 1 1 calc R U
H6B H 0.4292 1.0747 0.7826 0.051 Uiso 1 1 calc R U
H6C H 0.3856 1.1073 0.8628 0.051 Uiso 1 1 calc R U
C7 C 0.4555(4) 0.8172(4) 0.9652(2) 0.0262(10) Uani 1 1 d . .
H7A H 0.3604 0.8368 0.9783 0.039 Uiso 1 1 calc R U
H7B H 0.5087 0.8387 1.0024 0.039 Uiso 1 1 calc R U
H7C H 0.4669 0.7295 0.9616 0.039 Uiso 1 1 calc R U
C8 C 1.0288(4) 0.3885(4) 0.6725(2) 0.0208(9) Uani 1 1 d . .
H8A H 1.0011 0.3748 0.6257 0.031 Uiso 1 1 calc R U
H8B H 0.9718 0.4532 0.6920 0.031 Uiso 1 1 calc R U
H8C H 1.0195 0.3128 0.7063 0.031 Uiso 1 1 calc R U
C9 C 1.2537(4) 0.4935(4) 0.7554(2) 0.0298(10) Uani 1 1 d . .
H9A H 1.2861 0.4237 0.7874 0.045 Uiso 1 1 calc R U
H9B H 1.1688 0.5254 0.7778 0.045 Uiso 1 1 calc R U
H9C H 1.3204 0.5577 0.7475 0.045 Uiso 1 1 calc R U
C10 C 1.2457(4) 0.5856(4) 0.5805(2) 0.0203(9) Uani 1 1 d . .
H10A H 1.3401 0.6086 0.5724 0.030 Uiso 1 1 calc R U
H10B H 1.1902 0.6546 0.5958 0.030 Uiso 1 1 calc R U
H10C H 1.2173 0.5638 0.5355 0.030 Uiso 1 1 calc R U
C11 C 1.3494(4) 0.3084(4) 0.6303(3) 0.0291(10) Uani 1 1 d . .
H11A H 1.3449 0.2389 0.6688 0.044 Uiso 1 1 calc R U
H11B H 1.4410 0.3390 0.6220 0.044 Uiso 1 1 calc R U
H11C H 1.3247 0.2822 0.5856 0.044 Uiso 1 1 calc R U
C12 C 0.7847(3) 0.8616(3) 0.63342(18) 0.0124(7) Uani 1 1 d . .
C13 C 0.7143(4) 0.7613(3) 0.61413(18) 0.0139(8) Uani 1 1 d . .
C14 C 0.5875(4) 0.7799(4) 0.58992(19) 0.0172(8) Uani 1 1 d . .
H14 H 0.5443 0.7127 0.5763 0.021 Uiso 1 1 calc R U
C15 C 0.5231(4) 0.8927(4) 0.5852(2) 0.0219(9) Uani 1 1 d . .
H15 H 0.4350 0.9027 0.5706 0.026 Uiso 1 1 calc R U
C16 C 0.5887(4) 0.9908(4) 0.6020(2) 0.0191(8) Uani 1 1 d . .
H16 H 0.5451 1.0691 0.5979 0.023 Uiso 1 1 calc R U
C17 C 0.7184(4) 0.9789(3) 0.62503(19) 0.0140(8) Uani 1 1 d . .
C18 C 0.7806(4) 1.0986(3) 0.6338(2) 0.0162(8) Uani 1 1 d . .
H18 H 0.8721 1.0793 0.6494 0.019 Uiso 1 1 calc R U
C19 C 0.7006(4) 1.1677(4) 0.6910(2) 0.0228(9) Uani 1 1 d . .
H19A H 0.6128 1.1937 0.6750 0.034 Uiso 1 1 calc R U
H19B H 0.7499 1.2396 0.6976 0.034 Uiso 1 1 calc R U
H19C H 0.6879 1.1137 0.7371 0.034 Uiso 1 1 calc R U
C20 C 0.7971(4) 1.1814(4) 0.5609(2) 0.0234(9) Uani 1 1 d . .
H20A H 0.8490 1.1372 0.5246 0.035 Uiso 1 1 calc R U
H20B H 0.8444 1.2551 0.5663 0.035 Uiso 1 1 calc R U
H20C H 0.7084 1.2046 0.5452 0.035 Uiso 1 1 calc R U
C21 C 0.7800(4) 0.6353(3) 0.6172(2) 0.0154(8) Uani 1 1 d . .
H21 H 0.8219 0.6190 0.6637 0.019 Uiso 1 1 calc R U
C22 C 0.6852(4) 0.5304(4) 0.6153(2) 0.0229(9) Uani 1 1 d . .
H22A H 0.6123 0.5316 0.6546 0.034 Uiso 1 1 calc R U
H22B H 0.7353 0.4522 0.6215 0.034 Uiso 1 1 calc R U
H22C H 0.6475 0.5403 0.5687 0.034 Uiso 1 1 calc R U
C23 C 0.8945(4) 0.6354(4) 0.5547(2) 0.0182(8) Uani 1 1 d . .
H23A H 0.8561 0.6444 0.5083 0.027 Uiso 1 1 calc R U
H23B H 0.9463 0.5581 0.5606 0.027 Uiso 1 1 calc R U
H23C H 0.9536 0.7036 0.5556 0.027 Uiso 1 1 calc R U
C24 C 0.8595(4) 0.6344(4) 0.86963(19) 0.0175(8) Uani 1 1 d . .
C25 C 0.7558(4) 0.5466(4) 0.8889(2) 0.0214(9) Uani 1 1 d . .
C26 C 0.6904(4) 0.5357(4) 0.9586(2) 0.0279(10) Uani 1 1 d . .
H26 H 0.6209 0.4784 0.9716 0.033 Uiso 1 1 calc R U
C27 C 0.7240(5) 0.6063(4) 1.0098(2) 0.0341(11) Uani 1 1 d . .
H27 H 0.6757 0.5988 1.0567 0.041 Uiso 1 1 calc R U
C28 C 0.8265(5) 0.6866(4) 0.9928(2) 0.0277(10) Uani 1 1 d . .
H28 H 0.8495 0.7334 1.0285 0.033 Uiso 1 1 calc R U
C29 C 0.8988(4) 0.7017(4) 0.9235(2) 0.0200(9) Uani 1 1 d . .
C30 C 1.0280(4) 0.7699(4) 0.9103(2) 0.0237(9) Uani 1 1 d . .
H30 H 1.0372 0.8083 0.8587 0.028 Uiso 1 1 calc R U
C31 C 1.1447(5) 0.6768(4) 0.9197(3) 0.0342(11) Uani 1 1 d . .
H31A H 1.1383 0.6373 0.9700 0.051 Uiso 1 1 calc R U
H31B H 1.2301 0.7189 0.9081 0.051 Uiso 1 1 calc R U
H31C H 1.1403 0.6148 0.8871 0.051 Uiso 1 1 calc R U
C32 C 1.0399(5) 0.8709(4) 0.9574(2) 0.0341(11) Uani 1 1 d . .
H32A H 0.9630 0.9282 0.9532 0.051 Uiso 1 1 calc R U
H32B H 1.1232 0.9146 0.9413 0.051 Uiso 1 1 calc R U
H32C H 1.0411 0.8348 1.0081 0.051 Uiso 1 1 calc R U
C33 C 0.7306(4) 0.4587(4) 0.8368(2) 0.0246(9) Uani 1 1 d . .
H33 H 0.7527 0.5007 0.7865 0.029 Uiso 1 1 calc R U
C34 C 0.5859(4) 0.4146(5) 0.8432(3) 0.0389(12) Uani 1 1 d . .
H34A H 0.5667 0.3617 0.8892 0.058 Uiso 1 1 calc R U
H34B H 0.5752 0.3687 0.8029 0.058 Uiso 1 1 calc R U
H34C H 0.5235 0.4854 0.8416 0.058 Uiso 1 1 calc R U
C35 C 0.8276(4) 0.3476(4) 0.8480(2) 0.0282(10) Uani 1 1 d . .
H35A H 0.9202 0.3755 0.8422 0.042 Uiso 1 1 calc R U
H35B H 0.8172 0.2925 0.8121 0.042 Uiso 1 1 calc R U
H35C H 0.8071 0.3040 0.8968 0.042 Uiso 1 1 calc R U
N1 N 0.9084(3) 0.8374(3) 0.66420(15) 0.0121(6) Uani 1 1 d . .
N2 N 0.9178(3) 0.6586(3) 0.79732(16) 0.0147(7) Uani 1 1 d . .
Al1 Al 1.05237(11) 0.94125(10) 0.67132(6) 0.0149(2) Uani 1 1 d . .
Al2 Al 0.51660(11) 0.91122(12) 0.87088(6) 0.0198(3) Uani 1 1 d . .
Al3 Al 1.22409(11) 0.43941(11) 0.65925(6) 0.0181(2) Uani 1 1 d . .
Nd1 Nd 0.80125(2) 0.84363(2) 0.78476(2) 0.01398(6) Uani 1 1 d . .
Nd2 Nd 1.03641(2) 0.65078(2) 0.69513(2) 0.01303(6) Uani 1 1 d . .

loop_
_atom_site_aniso_label
_atom_site_aniso_U_11
_atom_site_aniso_U_22
_atom_site_aniso_U_33
_atom_site_aniso_U_23
_atom_site_aniso_U_13
_atom_site_aniso_U_12
C1 0.022(2) 0.014(2) 0.023(2) -0.0043(16) -0.0070(16) -0.0019(16)
C2 0.0163(19) 0.016(2) 0.029(2) -0.0056(17) -0.0022(16) -0.0023(16)
C3 0.021(2) 0.015(2) 0.031(2) 0.0000(17) 0.0059(17) -0.0043(17)
C4 0.0170(19) 0.025(2) 0.0202(19) -0.0001(17) 0.0012(15) -0.0079(17)
C5 0.025(2) 0.018(2) 0.021(2) -0.0073(17) 0.0021(16) 0.0026(17)
C6 0.024(2) 0.033(3) 0.044(3) -0.003(2) -0.002(2) 0.007(2)
C7 0.022(2) 0.033(3) 0.023(2) -0.0083(19) 0.0011(17) 0.0015(19)
C8 0.022(2) 0.007(2) 0.032(2) 0.0005(17) -0.0014(17) 0.0006(16)
C9 0.033(2) 0.026(3) 0.033(2) -0.006(2) -0.0159(19) 0.011(2)
C10 0.0164(19) 0.022(2) 0.023(2) -0.0072(17) 0.0031(15) -0.0027(16)
C11 0.023(2) 0.020(2) 0.045(3) -0.006(2) -0.0082(19) 0.0076(18)
C12 0.0144(17) 0.0115(19) 0.0104(16) 0.0000(14) 0.0013(13) -0.0005(15)
C13 0.0176(18) 0.013(2) 0.0105(16) 0.0007(14) 0.0010(14) -0.0018(15)
C14 0.0167(19) 0.019(2) 0.0159(18) -0.0003(16) -0.0009(15) -0.0046(16)
C15 0.0122(18) 0.026(2) 0.027(2) 0.0024(18) -0.0040(16) 0.0045(17)
C16 0.0181(19) 0.014(2) 0.025(2) 0.0011(16) -0.0029(16) 0.0036(16)
C17 0.0141(18) 0.0120(19) 0.0148(17) -0.0003(15) 0.0010(14) 0.0005(15)
C18 0.0178(19) 0.0085(19) 0.0210(19) 0.0016(15) -0.0019(15) 0.0037(15)
C19 0.025(2) 0.018(2) 0.026(2) -0.0031(17) -0.0067(17) 0.0054(17)
C20 0.028(2) 0.014(2) 0.026(2) 0.0063(17) -0.0031(17) -0.0023(17)
C21 0.0177(19) 0.0092(19) 0.0197(18) -0.0001(15) -0.0046(15) -0.0019(15)
C22 0.021(2) 0.017(2) 0.031(2) -0.0044(18) -0.0055(17) -0.0037(17)
C23 0.0191(19) 0.013(2) 0.023(2) -0.0034(16) 0.0002(16) -0.0006(16)
C24 0.0177(19) 0.016(2) 0.0163(18) 0.0029(16) -0.0011(15) 0.0060(16)
C25 0.019(2) 0.022(2) 0.0199(19) 0.0080(17) -0.0014(16) 0.0056(17)
C26 0.023(2) 0.028(3) 0.026(2) 0.0112(19) 0.0039(17) 0.0024(19)
C27 0.043(3) 0.035(3) 0.018(2) 0.0073(19) 0.0068(19) 0.015(2)
C28 0.045(3) 0.020(2) 0.018(2) -0.0028(17) -0.0026(18) 0.009(2)
C29 0.030(2) 0.014(2) 0.0151(18) -0.0014(16) -0.0032(16) 0.0093(17)
C30 0.032(2) 0.017(2) 0.024(2) -0.0085(17) -0.0085(18) 0.0049(18)
C31 0.033(3) 0.034(3) 0.041(3) -0.018(2) -0.016(2) 0.011(2)
C32 0.041(3) 0.031(3) 0.036(3) -0.015(2) -0.020(2) 0.012(2)
C33 0.027(2) 0.025(2) 0.020(2) 0.0065(17) -0.0029(17) -0.0099(19)
C34 0.028(2) 0.044(3) 0.042(3) 0.009(2) -0.006(2) -0.014(2)
C35 0.034(2) 0.024(2) 0.027(2) 0.0005(18) -0.0036(19) -0.007(2)
N1 0.0148(15) 0.0062(15) 0.0144(14) 0.0007(12) -0.0010(12) 0.0011(12)
N2 0.0173(16) 0.0117(17) 0.0153(15) -0.0013(13) -0.0034(12) -0.0015(13)
Al1 0.0144(5) 0.0093(6) 0.0206(6) -0.0011(5) -0.0015(4) -0.0015(4)
Al2 0.0161(6) 0.0218(7) 0.0207(6) -0.0036(5) 0.0008(5) 0.0031(5)
Al3 0.0175(6) 0.0130(6) 0.0243(6) -0.0032(5) -0.0046(5) 0.0037(5)
Nd1 0.01468(10) 0.01158(11) 0.01530(10) -0.00192(8) -0.00012(8) 0.00109(8)
Nd2 0.01321(10) 0.00909(11) 0.01651(10) -0.00154(8) -0.00075(8) 0.00051(8)

loop_
_atom_type_symbol
_atom_type_description
_atom_type_scat_dispersion_real
_atom_type_scat_dispersion_imag
_atom_type_scat_source
C C 0.0033 0.0016 'International Tables Vol C Tables 4.2.6.8 and 6.1.1.4'
H H 0.0000 0.0000 'International Tables Vol C Tables 4.2.6.8 and 6.1.1.4'
N N 0.0061 0.0033 'International Tables Vol C Tables 4.2.6.8 and 6.1.1.4'
Al Al 0.0645 0.0514 'International Tables Vol C Tables 4.2.6.8 and 6.1.1.4'
Nd Nd -0.1943 3.0179 'International Tables Vol C Tables 4.2.6.8 and 6.1.1.4'

loop_
_geom_angle_atom_site_label_1
_geom_angle_atom_site_label_2
_geom_angle_atom_site_label_3
_geom_angle
Al1 C1 H1A 109.5
Al1 C1 H1B 109.5
H1A C1 H1B 109.5
Al1 C1 H1C 109.5
H1A C1 H1C 109.5
H1B C1 H1C 109.5
Al1 C2 H2A 109.5
Al1 C2 H2B 109.5
H2A C2 H2B 109.5
Al1 C2 H2C 109.5
H2A C2 H2C 109.5
H2B C2 H2C 109.5
Al1 C3 H3A 109.5
Al1 C3 H3B 109.5
H3A C3 H3B 109.5
Al1 C3 H3C 109.5
H3A C3 H3C 109.5
H3B C3 H3C 109.5
Al2 C4 H4A 109.5
Al2 C4 H4B 109.5
H4A C4 H4B 109.5
Al2 C4 H4C 109.5
H4A C4 H4C 109.5
H4B C4 H4C 109.5
Al2 C5 H5A 109.5
Al2 C5 H5B 109.5
H5A C5 H5B 109.5
Al2 C5 H5C 109.5
H5A C5 H5C 109.5
H5B C5 H5C 109.5
Al2 C6 H6A 109.5
Al2 C6 H6B 109.5
H6A C6 H6B 109.5
Al2 C6 H6C 109.5
H6A C6 H6C 109.5
H6B C6 H6C 109.5
Al2 C7 H7A 109.5
Al2 C7 H7B 109.5
H7A C7 H7B 109.5
Al2 C7 H7C 109.5
H7A C7 H7C 109.5
H7B C7 H7C 109.5
Al3 C8 H8A 109.5
Al3 C8 H8B 109.5
H8A C8 H8B 109.5
Al3 C8 H8C 109.5
H8A C8 H8C 109.5
H8B C8 H8C 109.5
Al3 C9 H9A 109.5
Al3 C9 H9B 109.5
H9A C9 H9B 109.5
Al3 C9 H9C 109.5
H9A C9 H9C 109.5
H9B C9 H9C 109.5
Al3 C10 H10A 109.5
Al3 C10 H10B 109.5
H10A C10 H10B 109.5
Al3 C10 H10C 109.5
H10A C10 H10C 109.5
H10B C10 H10C 109.5
Al3 C11 H11A 109.5
Al3 C11 H11B 109.5
H11A C11 H11B 109.5
Al3 C11 H11C 109.5
H11A C11 H11C 109.5
H11B C11 H11C 109.5
N1 C12 C17 124.3(3)
N1 C12 C13 119.1(3)
C17 C12 C13 116.4(3)
N1 C12 Nd1 57.73(16)
C17 C12 Nd1 97.3(2)
C13 C12 Nd1 112.3(2)
C14 C13 C12 120.7(3)
C14 C13 C21 119.2(3)
C12 C13 C21 120.1(3)
C15 C14 C13 121.9(4)
C15 C14 H14 119.0
C13 C14 H14 119.0
C14 C15 C16 118.8(4)
C14 C15 H15 120.6
C16 C15 H15 120.6
C15 C16 C17 122.1(4)
C15 C16 H16 118.9
C17 C16 H16 118.9
C16 C17 C12 120.0(3)
C16 C17 C18 114.8(3)
C12 C17 C18 125.1(3)
C17 C18 C19 113.3(3)
C17 C18 C20 110.3(3)
C19 C18 C20 109.7(3)
C17 C18 H18 107.8
C19 C18 H18 107.8
C20 C18 H18 107.8
C18 C19 H19A 109.5
C18 C19 H19B 109.5
H19A C19 H19B 109.5
C18 C19 H19C 109.5
H19A C19 H19C 109.5
H19B C19 H19C 109.5
C18 C20 H20A 109.5
C18 C20 H20B 109.5
H20A C20 H20B 109.5
C18 C20 H20C 109.5
H20A C20 H20C 109.5
H20B C20 H20C 109.5
C13 C21 C22 115.4(3)
C13 C21 C23 109.0(3)
C22 C21 C23 109.9(3)
C13 C21 H21 107.4
C22 C21 H21 107.4
C23 C21 H21 107.4
C21 C22 H22A 109.5
C21 C22 H22B 109.5
H22A C22 H22B 109.5
C21 C22 H22C 109.5
H22A C22 H22C 109.5
H22B C22 H22C 109.5
C21 C23 H23A 109.5
C21 C23 H23B 109.5
H23A C23 H23B 109.5
C21 C23 H23C 109.5
H23A C23 H23C 109.5
H23B C23 H23C 109.5
N2 C24 C29 120.0(3)
N2 C24 C25 120.5(3)
C29 C24 C25 119.4(3)
N2 C24 Nd1 58.55(19)
C29 C24 Nd1 91.1(2)
C25 C24 Nd1 117.8(3)
C26 C25 C24 118.6(4)
C26 C25 C33 121.0(4)
C24 C25 C33 120.0(3)
C25 C26 C27 121.7(4)
C25 C26 H26 119.1
C27 C26 H26 119.1
C28 C27 C26 120.0(4)
C28 C27 H27 120.0
C26 C27 H27 120.0
C27 C28 C29 121.7(4)
C27 C28 H28 119.2
C29 C28 H28 119.2
C28 C29 C24 118.4(4)
C28 C29 C30 120.6(4)
C24 C29 C30 120.2(3)
C29 C30 C32 116.1(4)
C29 C30 C31 108.3(4)
C32 C30 C31 109.5(3)
C29 C30 H30 107.5
C32 C30 H30 107.5
C31 C30 H30 107.5
C30 C31 H31A 109.5
C30 C31 H31B 109.5
H31A C31 H31B 109.5
C30 C31 H31C 109.5
H31A C31 H31C 109.5
H31B C31 H31C 109.5
C30 C32 H32A 109.5
C30 C32 H32B 109.5
H32A C32 H32B 109.5
C30 C32 H32C 109.5
H32A C32 H32C 109.5
H32B C32 H32C 109.5
C25 C33 C34 115.1(4)
C25 C33 C35 108.5(3)
C34 C33 C35 109.5(4)
C25 C33 H33 107.9
C34 C33 H33 107.9
C35 C33 H33 107.9
C33 C34 H34A 109.5
C33 C34 H34B 109.5
H34A C34 H34B 109.5
C33 C34 H34C 109.5
H34A C34 H34C 109.5
H34B C34 H34C 109.5
C33 C35 H35A 109.5
C33 C35 H35B 109.5
H35A C35 H35B 109.5
C33 C35 H35C 109.5
H35A C35 H35C 109.5
H35B C35 H35C 109.5
C12 N1 Al1 131.3(2)
C12 N1 Nd1 92.14(19)
Al1 N1 Nd1 96.72(12)
C12 N1 Nd2 132.7(2)
Al1 N1 Nd2 94.15(12)
Nd1 N1 Nd2 94.74(10)
C24 N2 Nd2 164.6(3)
C24 N2 Nd1 90.0(2)
Nd2 N2 Nd1 105.33(12)
N1 Al1 C3 119.51(16)
N1 Al1 C1 108.60(15)
C3 Al1 C1 112.76(17)
N1 Al1 C2 105.31(15)
C3 Al1 C2 108.66(17)
C1 Al1 C2 99.92(16)
N1 Al1 Nd2 49.25(9)
C3 Al1 Nd2 130.17(13)
C1 Al1 Nd2 116.48(12)
C2 Al1 Nd2 56.13(11)
N1 Al1 Nd1 47.49(9)
C3 Al1 Nd1 149.37(13)
C1 Al1 Nd1 62.48(11)
C2 Al1 Nd1 101.90(12)
Nd2 Al1 Nd1 67.06(2)
C7 Al2 C6 116.90(19)
C7 Al2 C5 105.46(17)
C6 Al2 C5 109.39(19)
C7 Al2 C4 107.39(18)
C6 Al2 C4 106.16(19)
C5 Al2 C4 111.61(16)
C7 Al2 Nd1 120.30(13)
C6 Al2 Nd1 122.77(14)
C5 Al2 Nd1 56.82(11)
C4 Al2 Nd1 54.79(11)
C11 Al3 C9 113.87(19)
C11 Al3 C10 107.99(18)
C9 Al3 C10 108.96(18)
C11 Al3 C8 112.76(18)
C9 Al3 C8 104.18(18)
C10 Al3 C8 108.94(16)
C11 Al3 Nd2 176.47(15)
C9 Al3 Nd2 68.15(13)
C10 Al3 Nd2 68.49(11)
C8 Al3 Nd2 68.89(11)
N2 Nd1 N1 78.36(10)
N2 Nd1 C24 31.42(10)
N1 Nd1 C24 109.68(10)
N2 Nd1 C12 97.35(10)
N1 Nd1 C12 30.13(10)
C24 Nd1 C12 124.44(11)
N2 Nd1 Al2 126.96(8)
N1 Nd1 Al2 141.43(7)
C24 Nd1 Al2 98.34(8)
C12 Nd1 Al2 111.52(7)
N2 Nd1 Al1 86.28(8)
N1 Nd1 Al1 35.79(7)
C24 Nd1 Al1 113.08(8)
C12 Nd1 Al1 59.67(7)
Al2 Nd1 Al1 146.65(3)
N2 Nd1 Nd2 35.78(7)
N1 Nd1 Nd2 42.85(7)
C24 Nd1 Nd2 67.19(8)
C12 Nd1 Nd2 66.39(7)
Al2 Nd1 Nd2 155.00(2)
Al1 Nd1 Nd2 55.82(2)
N2 Nd2 N1 81.03(11)
N2 Nd2 Al3 124.76(9)
N1 Nd2 Al3 153.60(7)
N2 Nd2 Al1 90.21(9)
N1 Nd2 Al1 36.60(7)
Al3 Nd2 Al1 135.51(3)
N2 Nd2 Nd1 38.89(8)
N1 Nd2 Nd1 42.42(7)
Al3 Nd2 Nd1 163.66(2)
Al1 Nd2 Nd1 57.12(2)

loop_
_geom_bond_atom_site_label_1
_geom_bond_atom_site_label_2
_geom_bond_distance
C1 Al1 2.044(4)
C1 H1A 0.9800
C1 H1B 0.9800
C1 H1C 0.9800
C2 Al1 2.056(4)
C2 H2A 0.9800
C2 H2B 0.9800
C2 H2C 0.9800
C3 Al1 1.977(4)
C3 H3A 0.9800
C3 H3B 0.9800
C3 H3C 0.9800
C4 Al2 2.083(4)
C4 H4A 0.9800
C4 H4B 0.9800
C4 H4C 0.9800
C5 Al2 2.053(4)
C5 H5A 0.9800
C5 H5B 0.9800
C5 H5C 0.9800
C6 Al2 1.976(5)
C6 H6A 0.9800
C6 H6B 0.9800
C6 H6C 0.9800
C7 Al2 1.975(4)
C7 H7A 0.9800
C7 H7B 0.9800
C7 H7C 0.9800
C8 Al3 2.039(4)
C8 H8A 0.9800
C8 H8B 0.9800
C8 H8C 0.9800
C9 Al3 2.025(4)
C9 H9A 0.9800
C9 H9B 0.9800
C9 H9C 0.9800
C10 Al3 2.038(4)
C10 H10A 0.9800
C10 H10B 0.9800
C10 H10C 0.9800
C11 Al3 1.968(4)
C11 H11A 0.9800
C11 H11B 0.9800
C11 H11C 0.9800
C12 N1 1.425(4)
C12 C17 1.428(5)
C12 C13 1.441(5)
C12 Nd1 2.837(3)
C13 C14 1.393(5)
C13 C21 1.511(5)
C14 C15 1.376(6)
C14 H14 0.9500
C15 C16 1.376(6)
C15 H15 0.9500
C16 C17 1.410(5)
C16 H16 0.9500
C17 C18 1.519(5)
C18 C19 1.534(5)
C18 C20 1.536(5)
C18 H18 1.0000
C19 H19A 0.9800
C19 H19B 0.9800
C19 H19C 0.9800
C20 H20A 0.9800
C20 H20B 0.9800
C20 H20C 0.9800
C21 C22 1.532(5)
C21 C23 1.548(5)
C21 H21 1.0000
C22 H22A 0.9800
C22 H22B 0.9800
C22 H22C 0.9800
C23 H23A 0.9800
C23 H23B 0.9800
C23 H23C 0.9800
C24 N2 1.411(4)
C24 C29 1.425(5)
C24 C25 1.434(5)
C24 Nd1 2.706(4)
C25 C26 1.388(5)
C25 C33 1.509(6)
C26 C27 1.389(7)
C26 H26 0.9500
C27 C28 1.367(7)
C27 H27 0.9500
C28 C29 1.409(5)
C28 H28 0.9500
C29 C30 1.505(6)
C30 C32 1.526(6)
C30 C31 1.534(6)
C30 H30 1.0000
C31 H31A 0.9800
C31 H31B 0.9800
C31 H31C 0.9800
C32 H32A 0.9800
C32 H32B 0.9800
C32 H32C 0.9800
C33 C34 1.535(6)
C33 C35 1.540(6)
C33 H33 1.0000
C34 H34A 0.9800
C34 H34B 0.9800
C34 H34C 0.9800
C35 H35A 0.9800
C35 H35B 0.9800
C35 H35C 0.9800
N1 Al1 1.904(3)
N1 Nd1 2.400(3)
N1 Nd2 2.420(3)
N2 Nd2 2.150(3)
N2 Nd1 2.309(3)
Al1 Nd2 3.1858(11)
Al1 Nd1 3.2339(11)
Al2 Nd1 3.2310(11)
Al3 Nd2 3.0354(12)
Nd1 Nd2 3.5463(3)
